data_2233765
loop_
_publ_author_name
'Jin, Yong-Wei'
'Zhu, Hong-lin'

_publ_section_title
;
 Poly[[pentaaqua(\m~4~-pyridine-2,4,6-tricarboxylato)(\m~3~-pyridine-2,4,6-tricarboxylato)disamarium(III)]
 monohydrate]
;
_journal_coeditor_code CV5233
_journal_issue 3
_journal_name_full 'Acta Crystallographica Section E'
_journal_page_first m287
_journal_paper_doi 10.1107/S1600536812002462
_journal_volume 68
_journal_year 2012
_chemical_formula_iupac '[Sm2 (C8 H2 N O6)2 (H2 O)5], H2 O'
_chemical_formula_moiety 'C16 H14 N2 O17 Sm2, H2 O'
_chemical_formula_sum 'C16 H16 N2 O18 Sm2'
_chemical_formula_weight 825.01
_chemical_name_systematic
;
Poly[[pentaaqua(\m~4~-pyridine-2,4,6-tricarboxylato)(\m~3~-pyridine-2,4,6-
tricarboxylato)disamarium(III)] monohydrate]
;
_space_group_IT_number 14
_symmetry_cell_setting monoclinic
_symmetry_space_group_name_Hall '-P 2yn'
_symmetry_space_group_name_H-M 'P 1 21/n 1'
_atom_sites_solution_hydrogens geom
_atom_sites_solution_primary direct
_atom_sites_solution_secondary difmap
_audit_creation_method SHELXL-97
_cell_angle_alpha 90.00
_cell_angle_beta 111.98(3)
_cell_angle_gamma 90.00
_cell_formula_units_Z 4
_cell_length_a 18.426(4)
_cell_length_b 6.9082(14)
_cell_length_c 18.583(4)
_cell_measurement_reflns_used 19369
_cell_measurement_temperature 293(2)
_cell_measurement_theta_max 27.45
_cell_measurement_theta_min 3.18
_cell_volume 2193.5(9)
_computing_cell_refinement 'RAPID-AUTO (Rigaku, 1998)'
_computing_data_collection 'RAPID-AUTO (Rigaku, 1998)'
_computing_data_reduction 'CrystalStructure (Rigaku/MSC, 2004)'
_computing_molecular_graphics 'SHELXTL (Sheldrick, 2008)'
_computing_publication_material 'SHELXL97 (Sheldrick, 2008)'
_computing_structure_refinement 'SHELXL97 (Sheldrick, 2008)'
_computing_structure_solution 'SHELXS97 (Sheldrick, 2008)'
_diffrn_ambient_temperature 293(2)
_diffrn_detector_area_resol_mean 0
_diffrn_measured_fraction_theta_full 0.994
_diffrn_measured_fraction_theta_max 0.994
_diffrn_measurement_device_type 'Rigaku R-AXIS RAPID'
_diffrn_measurement_method '\w scans'
_diffrn_radiation_monochromator graphite
_diffrn_radiation_source 'fine-focus sealed tube'
_diffrn_radiation_type MoK\a
_diffrn_radiation_wavelength 0.71073
_diffrn_reflns_av_R_equivalents 0.0349
_diffrn_reflns_av_sigmaI/netI 0.0266
_diffrn_reflns_limit_h_max 23
_diffrn_reflns_limit_h_min -23
_diffrn_reflns_limit_k_max 8
_diffrn_reflns_limit_k_min -8
_diffrn_reflns_limit_l_max 22
_diffrn_reflns_limit_l_min -24
_diffrn_reflns_number 20300
_diffrn_reflns_theta_full 27.45
_diffrn_reflns_theta_max 27.45
_diffrn_reflns_theta_min 3.18
_diffrn_standards_decay_% 0
_diffrn_standards_interval_time 0
_diffrn_standards_number 0
_exptl_absorpt_coefficient_mu 5.401
_exptl_absorpt_correction_T_max 0.321
_exptl_absorpt_correction_T_min 0.177
_exptl_absorpt_correction_type multi-scan
_exptl_absorpt_process_details '(ABSCOR; Higashi, 1995)'
_exptl_crystal_colour colorless
_exptl_crystal_density_diffrn 2.498
_exptl_crystal_density_method 'not measured'
_exptl_crystal_description block
_exptl_crystal_F_000 1576
_exptl_crystal_size_max 0.43
_exptl_crystal_size_mid 0.28
_exptl_crystal_size_min 0.21
_refine_diff_density_max 0.689
_refine_diff_density_min -0.840
_refine_ls_extinction_coef 0.00244(6)
_refine_ls_extinction_expression Fc^*^=kFc[1+0.001xFc^2^\l^3^/sin(2\q)]^-1/4^
_refine_ls_extinction_method 'SHELXL97 (Sheldrick, 2008)'
_refine_ls_goodness_of_fit_ref 1.188
_refine_ls_hydrogen_treatment constr
_refine_ls_matrix_type full
_refine_ls_number_parameters 344
_refine_ls_number_reflns 4963
_refine_ls_number_restraints 0
_refine_ls_restrained_S_all 1.188
_refine_ls_R_factor_all 0.0202
_refine_ls_R_factor_gt 0.0183
_refine_ls_shift/su_max 0.002
_refine_ls_shift/su_mean 0.000
_refine_ls_structure_factor_coef Fsqd
_refine_ls_weighting_details 'calc w=1/[\s^2^(Fo^2^)+(0.0066P)^2^+3.5019P] where P=(Fo^2^+2Fc^2^)/3'
_refine_ls_weighting_scheme calc
_refine_ls_wR_factor_gt 0.0404
_refine_ls_wR_factor_ref 0.0408
_reflns_number_gt 4776
_reflns_number_total 4963
_reflns_threshold_expression I>2sigma(I)
_cod_data_source_file cv5233.cif
_cod_data_source_block I
_cod_original_cell_volume 2193.6(8)
_cod_original_sg_symbol_H-M 'P 21/n'
_cod_database_code 2233765
_cod_database_fobs_code 2233765

loop_
_symmetry_equiv_pos_as_xyz
'x, y, z'
'-x+1/2, y+1/2, -z+1/2'
'-x, -y, -z'
'x-1/2, -y-1/2, z-1/2'

loop_
_atom_site_type_symbol
_atom_site_label
_atom_site_fract_x
_atom_site_fract_y
_atom_site_fract_z
_atom_site_U_iso_or_equiv
_atom_site_adp_type
_atom_site_calc_flag
_atom_site_refinement_flags
_atom_site_occupancy
_atom_site_symmetry_multiplicity
Sm Sm1 0.373309(7) 0.222784(18) 0.378119(7) 0.01049(4) Uani d . 1 1
Sm Sm2 0.374965(8) 0.250031(17) 0.896720(7) 0.01111(5) Uani d . 1 1
N N1 0.42996(13) 0.3322(3) 0.27802(12) 0.0125(4) Uani d . 1 1
C C1 0.38355(15) 0.4105(3) 0.21147(15) 0.0127(5) Uani d . 1 1
C C2 0.40694(15) 0.4323(3) 0.14877(15) 0.0139(5) Uani d . 1 1
H H2A 0.3735 0.4861 0.1023 0.017 Uiso calc R 1 1
C C3 0.48176(15) 0.3710(3) 0.15774(15) 0.0125(5) Uani d . 1 1
C C4 0.53246(15) 0.3029(4) 0.22948(15) 0.0136(5) Uani d . 1 1
H H4A 0.5840 0.2707 0.2377 0.016 Uiso calc R 1 1
C C5 0.50357(15) 0.2846(3) 0.28859(15) 0.0119(5) Uani d . 1 1
C C6 0.30319(15) 0.4640(4) 0.20964(15) 0.0145(5) Uani d . 1 1
O O1 0.26044(11) 0.5719(3) 0.15807(11) 0.0185(4) Uani d . 1 1
O O2 0.28618(11) 0.3912(3) 0.26427(11) 0.0206(4) Uani d . 1 1
C C7 0.50797(15) 0.3719(3) 0.08959(14) 0.0124(5) Uani d . 1 1
O O3 0.45938(12) 0.3160(3) 0.02671(11) 0.0219(4) Uani d . 1 1
O O4 0.57737(11) 0.4236(3) 0.10278(11) 0.0172(4) Uani d . 1 1
C C8 0.55086(16) 0.2082(4) 0.36836(16) 0.0146(5) Uani d . 1 1
O O5 0.62134(12) 0.1852(3) 0.38807(12) 0.0278(5) Uani d . 1 1
O O6 0.51110(11) 0.1716(3) 0.41069(11) 0.0183(4) Uani d . 1 1
O O7 0.36682(12) -0.0503(3) 0.29113(11) 0.0220(4) Uani d . 1 1
H H7B 0.3178 -0.0743 0.2654 0.026 Uiso d . 1 1
H H7A 0.3869 -0.0502 0.2585 0.026 Uiso d . 1 1
O O8 0.40849(13) 0.5640(3) 0.39790(13) 0.0267(5) Uani d . 1 1
H H8A 0.4563 0.6135 0.4218 0.032 Uiso d . 1 1
H H8B 0.3682 0.5986 0.4083 0.032 Uiso d . 1 1
O O9 0.37653(13) -0.0753(3) 0.45208(12) 0.0232(4) Uani d . 1 1
H H9A 0.4159 -0.0992 0.4946 0.028 Uiso d . 1 1
H H9B 0.3363 -0.1166 0.4672 0.028 Uiso d . 1 1
N N2 0.38147(13) 0.2822(3) 0.76366(13) 0.0126(4) Uani d . 1 1
C C9 0.31935(15) 0.3494(3) 0.70511(15) 0.0136(5) Uani d . 1 1
C C10 0.31717(16) 0.3588(4) 0.62931(15) 0.0164(5) Uani d . 1 1
H H10A 0.2726 0.4017 0.5888 0.020 Uiso calc R 1 1
C C11 0.38335(16) 0.3023(4) 0.61614(15) 0.0144(5) Uani d . 1 1
C C12 0.44856(17) 0.2360(3) 0.67751(16) 0.0142(5) Uani d . 1 1
H H12A 0.4938 0.2004 0.6699 0.017 Uiso calc R 1 1
C C13 0.44461(16) 0.2242(3) 0.75073(16) 0.0135(5) Uani d . 1 1
C C14 0.25231(16) 0.4146(4) 0.72805(15) 0.0148(5) Uani d . 1 1
O O10 0.19320(12) 0.4815(3) 0.67583(11) 0.0210(4) Uani d . 1 1
O O11 0.26175(12) 0.3950(3) 0.79795(11) 0.0232(4) Uani d . 1 1
C C15 0.38312(17) 0.3038(4) 0.53467(15) 0.0157(5) Uani d . 1 1
O O12 0.44658(13) 0.2832(3) 0.52504(12) 0.0221(4) Uani d . 1 1
O O13 0.31898(12) 0.3173(3) 0.47848(11) 0.0212(4) Uani d . 1 1
C C16 0.50960(15) 0.1461(3) 0.82233(15) 0.0134(5) Uani d . 1 1
O O14 0.57112(12) 0.0880(3) 0.81788(11) 0.0206(4) Uani d . 1 1
O O15 0.49458(12) 0.1467(3) 0.88390(11) 0.0198(4) Uani d . 1 1
O O16 0.39568(13) -0.0498(3) 0.97353(11) 0.0244(4) Uani d . 1 1
H H16B 0.4251 -0.0676 1.0162 0.029 Uiso d . 1 1
H H16A 0.3898 -0.1564 0.9530 0.029 Uiso d . 1 1
O O17 0.28096(12) 0.3100(3) 0.95460(13) 0.0283(5) Uani d . 1 1
H H17B 0.2358 0.3132 0.9261 0.034 Uiso d . 1 1
H H17A 0.2806 0.2465 0.9929 0.034 Uiso d . 1 1
O O18 0.21204(15) 0.6072(3) 0.41898(14) 0.0374(6) Uani d . 1 1
H H18B 0.2389 0.5106 0.4367 0.045 Uiso d . 1 1
H H18A 0.1688 0.5550 0.3908 0.045 Uiso d . 1 1

loop_
_atom_site_aniso_label
_atom_site_aniso_U_11
_atom_site_aniso_U_22
_atom_site_aniso_U_33
_atom_site_aniso_U_12
_atom_site_aniso_U_13
_atom_site_aniso_U_23
Sm1 0.00985(8) 0.01369(7) 0.00821(7) 0.00008(4) 0.00368(6) 0.00015(4)
Sm2 0.00839(8) 0.01720(7) 0.00731(7) -0.00064(4) 0.00243(6) -0.00005(4)
N1 0.0109(11) 0.0167(10) 0.0101(10) 0.0002(8) 0.0040(9) 0.0003(8)
C1 0.0095(12) 0.0143(11) 0.0133(12) 0.0001(9) 0.0032(10) 0.0017(9)
C2 0.0132(13) 0.0169(11) 0.0101(12) -0.0002(9) 0.0026(10) 0.0028(9)
C3 0.0128(13) 0.0136(11) 0.0118(12) -0.0032(9) 0.0055(10) -0.0006(9)
C4 0.0108(13) 0.0162(11) 0.0144(13) -0.0015(9) 0.0055(11) -0.0011(10)
C5 0.0115(13) 0.0128(10) 0.0111(12) -0.0005(9) 0.0041(11) 0.0002(9)
C6 0.0113(13) 0.0184(12) 0.0133(12) 0.0010(9) 0.0042(10) -0.0015(10)
O1 0.0137(10) 0.0243(9) 0.0164(10) 0.0060(7) 0.0045(8) 0.0061(8)
O2 0.0128(10) 0.0339(10) 0.0171(10) 0.0053(8) 0.0079(8) 0.0105(8)
C7 0.0137(13) 0.0127(10) 0.0105(12) 0.0009(9) 0.0044(10) 0.0024(9)
O3 0.0208(11) 0.0313(10) 0.0112(10) -0.0046(8) 0.0031(9) -0.0038(8)
O4 0.0150(10) 0.0224(9) 0.0158(9) -0.0015(7) 0.0077(8) 0.0010(7)
C8 0.0127(13) 0.0158(11) 0.0140(13) 0.0001(9) 0.0036(11) -0.0002(10)
O5 0.0108(11) 0.0466(13) 0.0235(12) 0.0054(9) 0.0035(9) 0.0103(10)
O6 0.0137(10) 0.0295(10) 0.0121(9) 0.0051(8) 0.0053(8) 0.0073(8)
O7 0.0143(10) 0.0353(11) 0.0188(10) -0.0037(8) 0.0090(9) -0.0115(9)
O8 0.0268(12) 0.0190(9) 0.0329(12) -0.0045(8) 0.0098(10) -0.0050(8)
O9 0.0273(12) 0.0248(10) 0.0169(10) 0.0035(8) 0.0074(9) 0.0062(8)
N2 0.0114(11) 0.0163(9) 0.0095(11) 0.0000(8) 0.0033(9) 0.0004(8)
C9 0.0136(13) 0.0157(11) 0.0113(12) 0.0018(9) 0.0044(10) 0.0009(9)
C10 0.0168(14) 0.0197(12) 0.0111(13) 0.0039(10) 0.0034(11) 0.0030(10)
C11 0.0173(14) 0.0152(11) 0.0114(13) 0.0001(9) 0.0062(11) -0.0017(10)
C12 0.0137(14) 0.0169(12) 0.0128(13) 0.0007(9) 0.0058(12) -0.0007(9)
C13 0.0131(14) 0.0140(11) 0.0133(13) -0.0002(9) 0.0049(11) -0.0013(9)
C14 0.0139(13) 0.0171(11) 0.0126(12) 0.0028(9) 0.0039(10) 0.0006(10)
O10 0.0170(11) 0.0284(10) 0.0149(10) 0.0110(8) 0.0029(8) 0.0043(8)
O11 0.0167(11) 0.0417(12) 0.0124(10) 0.0096(9) 0.0067(9) 0.0040(8)
C15 0.0216(14) 0.0164(11) 0.0105(13) 0.0019(10) 0.0076(11) -0.0003(10)
O12 0.0175(11) 0.0370(11) 0.0136(10) 0.0003(8) 0.0077(9) -0.0027(8)
O13 0.0180(11) 0.0347(11) 0.0099(9) 0.0068(8) 0.0042(8) -0.0007(8)
C16 0.0129(13) 0.0135(11) 0.0132(12) -0.0016(9) 0.0042(10) 0.0001(9)
O14 0.0137(10) 0.0303(10) 0.0194(10) 0.0067(8) 0.0079(9) 0.0014(8)
O15 0.0152(10) 0.0336(10) 0.0113(9) 0.0068(8) 0.0057(8) 0.0043(8)
O16 0.0297(12) 0.0225(10) 0.0140(10) 0.0053(8) 0.0002(9) 0.0034(8)
O17 0.0111(11) 0.0532(13) 0.0215(11) 0.0062(9) 0.0071(9) 0.0058(10)
O18 0.0347(15) 0.0383(13) 0.0323(13) 0.0133(10) 0.0046(11) -0.0015(10)

loop_
_atom_type_symbol
_atom_type_description
_atom_type_scat_dispersion_real
_atom_type_scat_dispersion_imag
_atom_type_scat_source
C C 0.0033 0.0016 'International Tables Vol C Tables 4.2.6.8 and 6.1.1.4'
H H 0.0000 0.0000 'International Tables Vol C Tables 4.2.6.8 and 6.1.1.4'
N N 0.0061 0.0033 'International Tables Vol C Tables 4.2.6.8 and 6.1.1.4'
O O 0.0106 0.0060 'International Tables Vol C Tables 4.2.6.8 and 6.1.1.4'
Sm Sm -0.1638 3.4418 'International Tables Vol C Tables 4.2.6.8 and 6.1.1.4'

loop_
_geom_angle_atom_site_label_1
_geom_angle_atom_site_label_2
_geom_angle_atom_site_label_3
_geom_angle_site_symmetry_1
_geom_angle_site_symmetry_3
_geom_angle
O6 Sm1 O2 . . 125.63(6)
O6 Sm1 O8 . . 84.72(7)
O2 Sm1 O8 . . 73.68(8)
O6 Sm1 O7 . . 80.78(7)
O2 Sm1 O7 . . 86.62(7)
O8 Sm1 O7 . . 141.88(7)
O6 Sm1 O9 . . 86.22(7)
O2 Sm1 O9 . . 139.32(7)
O8 Sm1 O9 . . 140.81(7)
O7 Sm1 O9 . . 73.17(7)
O6 Sm1 O13 . . 121.87(7)
O2 Sm1 O13 . . 101.87(6)
O8 Sm1 O13 . . 78.10(7)
O7 Sm1 O13 . . 138.87(7)
O9 Sm1 O13 . . 74.70(7)
O6 Sm1 O1 . 2_545 147.10(6)
O2 Sm1 O1 . 2_545 72.76(7)
O8 Sm1 O1 . 2_545 128.16(7)
O7 Sm1 O1 . 2_545 72.87(6)
O9 Sm1 O1 . 2_545 67.72(7)
O13 Sm1 O1 . 2_545 71.60(7)
O6 Sm1 N1 . . 63.12(7)
O2 Sm1 N1 . . 62.70(7)
O8 Sm1 N1 . . 70.53(7)
O7 Sm1 N1 . . 71.46(6)
O9 Sm1 N1 . . 136.02(6)
O13 Sm1 N1 . . 147.78(7)
O1 Sm1 N1 2_545 . 123.39(7)
O6 Sm1 O12 . . 70.93(7)
O2 Sm1 O12 . . 139.30(7)
O8 Sm1 O12 . . 71.36(7)
O7 Sm1 O12 . . 134.07(7)
O9 Sm1 O12 . . 69.64(7)
O13 Sm1 O12 . . 50.94(7)
O1 Sm1 O12 2_545 . 114.82(7)
N1 Sm1 O12 . . 121.65(7)
O6 Sm1 C15 . . 96.45(8)
O2 Sm1 C15 . . 123.75(7)
O8 Sm1 C15 . . 75.45(7)
O7 Sm1 C15 . . 140.98(7)
O9 Sm1 C15 . . 67.82(7)
O13 Sm1 C15 . . 25.51(7)
O1 Sm1 C15 2_545 . 92.01(7)
N1 Sm1 C15 . . 141.37(7)
O12 Sm1 C15 . . 25.64(7)
O10 Sm2 O3 2_546 1_556 137.50(7)
O10 Sm2 O17 2_546 . 94.18(8)
O3 Sm2 O17 1_556 . 79.54(8)
O10 Sm2 O15 2_546 . 91.23(7)
O3 Sm2 O15 1_556 . 83.25(7)
O17 Sm2 O15 . . 159.69(7)
O10 Sm2 O4 2_546 3_666 148.20(7)
O3 Sm2 O4 1_556 3_666 73.67(7)
O17 Sm2 O4 . 3_666 99.20(7)
O15 Sm2 O4 . 3_666 86.13(7)
O10 Sm2 O11 2_546 . 76.61(8)
O3 Sm2 O11 1_556 . 137.89(7)
O17 Sm2 O11 . . 72.89(7)
O15 Sm2 O11 . . 127.43(6)
O4 Sm2 O11 3_666 . 79.98(7)
O10 Sm2 O16 2_546 . 66.67(7)
O3 Sm2 O16 1_556 . 70.83(7)
O17 Sm2 O16 . . 82.31(7)
O15 Sm2 O16 . . 81.90(7)
O4 Sm2 O16 3_666 . 143.57(7)
O11 Sm2 O16 . . 133.64(7)
O10 Sm2 N2 2_546 . 73.77(7)
O3 Sm2 N2 1_556 . 136.39(7)
O17 Sm2 N2 . . 137.00(8)
O15 Sm2 N2 . . 63.27(7)
O4 Sm2 N2 3_666 . 76.81(6)
O11 Sm2 N2 . . 64.22(7)
O16 Sm2 N2 . . 125.92(7)
C1 N1 C5 . . 120.1(2)
C1 N1 Sm1 . . 120.05(16)
C5 N1 Sm1 . . 119.15(16)
N1 C1 C2 . . 122.0(2)
N1 C1 C6 . . 113.8(2)
C2 C1 C6 . . 124.1(2)
C3 C2 C1 . . 118.0(2)
C3 C2 H2A . . 121.0
C1 C2 H2A . . 121.0
C2 C3 C4 . . 119.8(2)
C2 C3 C7 . . 120.7(2)
C4 C3 C7 . . 119.5(2)
C3 C4 C5 . . 117.9(2)
C3 C4 H4A . . 121.1
C5 C4 H4A . . 121.1
N1 C5 C4 . . 121.8(2)
N1 C5 C8 . . 114.3(2)
C4 C5 C8 . . 123.8(2)
O1 C6 O2 . . 125.5(2)
O1 C6 C1 . . 119.9(2)
O2 C6 C1 . . 114.6(2)
C6 O1 Sm1 . 2 136.93(16)
C6 O2 Sm1 . . 127.30(17)
O3 C7 O4 . . 126.5(2)
O3 C7 C3 . . 116.3(2)
O4 C7 C3 . . 117.1(2)
C7 O3 Sm2 . 1_554 170.38(18)
C7 O4 Sm2 . 3_666 127.27(16)
O5 C8 O6 . . 125.2(3)
O5 C8 C5 . . 120.0(2)
O6 C8 C5 . . 114.8(2)
C8 O6 Sm1 . . 127.38(17)
Sm1 O7 H7B . . 107.1
Sm1 O7 H7A . . 124.1
H7B O7 H7A . . 104.9
Sm1 O8 H8A . . 127.1
Sm1 O8 H8B . . 95.7
H8A O8 H8B . . 123.4
Sm1 O9 H9A . . 120.4
Sm1 O9 H9B . . 124.7
H9A O9 H9B . . 99.0
C9 N2 C13 . . 119.8(2)
C9 N2 Sm2 . . 119.21(16)
C13 N2 Sm2 . . 120.87(18)
N2 C9 C10 . . 122.1(2)
N2 C9 C14 . . 114.5(2)
C10 C9 C14 . . 123.4(2)
C11 C10 C9 . . 118.0(2)
C11 C10 H10A . . 121.0
C9 C10 H10A . . 121.0
C10 C11 C12 . . 119.7(2)
C10 C11 C15 . . 120.1(2)
C12 C11 C15 . . 120.1(2)
C11 C12 C13 . . 118.5(2)
C11 C12 H12A . . 120.8
C13 C12 H12A . . 120.8
N2 C13 C12 . . 121.8(3)
N2 C13 C16 . . 113.8(2)
C12 C13 C16 . . 124.4(2)
O10 C14 O11 . . 126.2(2)
O10 C14 C9 . . 117.2(2)
O11 C14 C9 . . 116.6(2)
C14 O10 Sm2 . 2_556 149.34(19)
C14 O11 Sm2 . . 125.26(16)
O13 C15 O12 . . 121.9(2)
O13 C15 C11 . . 118.9(2)
O12 C15 C11 . . 119.2(3)
O13 C15 Sm1 . . 59.59(13)
O12 C15 Sm1 . . 63.06(14)
C11 C15 Sm1 . . 168.04(17)
C15 O12 Sm1 . . 91.30(17)
C15 O13 Sm1 . . 94.91(15)
O14 C16 O15 . . 125.1(3)
O14 C16 C13 . . 120.0(2)
O15 C16 C13 . . 114.9(2)
C16 O15 Sm2 . . 127.11(17)
Sm2 O16 H16B . . 128.1
Sm2 O16 H16A . . 121.5
H16B O16 H16A . . 104.5
Sm2 O17 H17B . . 117.1
Sm2 O17 H17A . . 121.9
H17B O17 H17A . . 103.8
H18B O18 H18A . . 100.8

loop_
_geom_bond_atom_site_label_1
_geom_bond_atom_site_label_2
_geom_bond_site_symmetry_2
_geom_bond_distance
Sm1 O6 . 2.406(2)
Sm1 O2 . 2.422(2)
Sm1 O8 . 2.436(2)
Sm1 O7 . 2.4582(19)
Sm1 O9 . 2.4642(19)
Sm1 O13 . 2.5110(18)
Sm1 O1 2_545 2.5243(19)
Sm1 N1 . 2.564(2)
Sm1 O12 . 2.587(2)
Sm1 C15 . 2.901(3)
Sm2 O10 2_546 2.3600(19)
Sm2 O3 1_556 2.377(2)
Sm2 O17 . 2.3925(19)
Sm2 O15 . 2.4120(19)
Sm2 O4 3_666 2.4185(19)
Sm2 O11 . 2.420(2)
Sm2 O16 . 2.463(2)
Sm2 N2 . 2.530(2)
N1 C1 . 1.327(3)
N1 C5 . 1.337(3)
C1 C2 . 1.394(3)
C1 C6 . 1.514(3)
C2 C3 . 1.391(4)
C2 H2A . 0.9300
C3 C4 . 1.393(4)
C3 C7 . 1.515(3)
C4 C5 . 1.394(3)
C4 H4A . 0.9300
C5 C8 . 1.506(4)
C6 O1 . 1.237(3)
C6 O2 . 1.273(3)
O1 Sm1 2 2.5243(19)
C7 O3 . 1.238(3)
C7 O4 . 1.260(3)
O3 Sm2 1_554 2.377(2)
O4 Sm2 3_666 2.4185(18)
C8 O5 . 1.221(3)
C8 O6 . 1.285(3)
O7 H7B . 0.8654
O7 H7A . 0.8193
O8 H8A . 0.8930
O8 H8B . 0.8667
O9 H9A . 0.8662
O9 H9B . 0.9304
N2 C9 . 1.333(3)
N2 C13 . 1.335(3)
C9 C10 . 1.396(3)
C9 C14 . 1.518(3)
C10 C11 . 1.387(3)
C10 H10A . 0.9300
C11 C12 . 1.389(4)
C11 C15 . 1.512(3)
C12 C13 . 1.392(4)
C12 H12A . 0.9300
C13 C16 . 1.518(4)
C14 O10 . 1.245(3)
C14 O11 . 1.252(3)
O10 Sm2 2_556 2.3600(19)
C15 O13 . 1.254(3)
C15 O12 . 1.256(3)
C16 O14 . 1.234(3)
C16 O15 . 1.274(3)
O16 H16B . 0.7852
O16 H16A . 0.8179
O17 H17B . 0.8023
O17 H17A . 0.8383
O18 H18B . 0.8223
O18 H18A . 0.8524

loop_
_geom_hbond_atom_site_label_D
_geom_hbond_atom_site_label_H
_geom_hbond_atom_site_label_A
_geom_hbond_site_symmetry_A
_geom_hbond_distance_DH
_geom_hbond_distance_HA
_geom_hbond_distance_DA
_geom_hbond_angle_DHA
_geom_hbond_publ_flag
O7 H7A O14 3_656 0.82 1.87 2.686(3) 172 y
O7 H7B O2 2_545 0.86 1.80 2.645(3) 165 y
O8 H8A O12 3_666 0.89 1.83 2.727(3) 177 y
O8 H8B O9 1_565 0.87 2.38 2.831(3) 113 y
O9 H9A O6 3_656 0.87 1.84 2.698(3) 171 y
O9 H9B O5 3_656 0.93 2.55 3.052(3) 114 y
O16 H16A O4 3_656 0.82 2.31 3.075(3) 157 y
O16 H16B O15 3_657 0.79 1.97 2.747(3) 171 y
O17 H17A O18 2_546 0.84 1.86 2.697(3) 176 y
O17 H17B O5 4_566 0.80 1.96 2.731(3) 162 y
O18 H18A O14 4_565 0.85 2.06 2.905(3) 174 y
O18 H18B O13 1_555 0.82 1.93 2.736(3) 168 y
